data_4124298
loop_
_publ_author_name
'Hylton, Rebecca K.'
'Tizzard, Graham J.'
'Threlfall, Terence L.'
'Ellis, Amy L.'
'Coles, Simon J.'
'Seaton, Colin C.'
'Schulze, Eric'
'Lorenz, Heike'
'Seidel-Morgenstern, Andreas'
'Stein, Matthias'
'Price, Sarah L.'

_publ_section_title
;
 Are the Crystal Structures of Enantiopure and Racemic Mandelic Acids
 Determined by Kinetics or Thermodynamics?
;
_journal_issue 34
_journal_name_full 'Journal of the American Chemical Society'
_journal_page_first 11095
_journal_page_last 11104
_journal_paper_doi 10.1021/jacs.5b05938
_journal_volume 137
_journal_year 2015
_chemical_formula_moiety 'C8 H7 Cl O3'
_chemical_formula_sum 'C8 H7 Cl O3'
_chemical_formula_weight 186.59
_chemical_name_systematic
;
  (rac) 3-chloromandelic acid
;
_space_group_crystal_system monoclinic
_space_group_IT_number 14
_space_group_name_Hall '-P 2ybc'
_space_group_name_H-M_alt 'P 1 21/c 1'
_symmetry_space_group_name_Hall '-P 2ybc'
_symmetry_space_group_name_H-M 'P 1 21/c 1'
_atom_sites_solution_hydrogens geom
_atom_sites_solution_primary iterative
_audit_creation_date 2015-04-29
_audit_creation_method
;
Olex2 1.2
(compiled 2015.01.26 svn.r3150 for OlexSys, GUI svn.r4998)
;
_cell_angle_alpha 90
_cell_angle_beta 90.990(2)
_cell_angle_gamma 90
_cell_formula_units_Z 4
_cell_length_a 8.6750(11)
_cell_length_b 8.9404(12)
_cell_length_c 10.7831(15)
_cell_measurement_reflns_used 3033
_cell_measurement_temperature 100(2)
_cell_measurement_theta_max 27.5
_cell_measurement_theta_min 2.3
_cell_volume 836.19(19)
_computing_cell_refinement
;
CrystalClear-SM Expert 2.1 b31 (Rigaku, 2014)
;
_computing_data_collection 'CrystalClear-SM Expert 3.1 b27 (Rigaku, 2013)'
_computing_data_reduction
;
CrystalClear-SM Expert 2.1 b31 (Rigaku, 2014)
;
_computing_molecular_graphics 'Olex2 (Dolomanov et al., 2009)'
_computing_publication_material 'Olex2 (Dolomanov et al., 2009)'
_computing_structure_refinement 'ShelXL (Sheldrick, 2008)'
_computing_structure_solution
;
Superflip (Palatinus & Chapuis, 2007;Palatinus & van der Lee, 2008;
Palatinus et al., 2012)
;
_diffrn_ambient_temperature 100(2)
_diffrn_detector 'CCD area detector'
_diffrn_detector_area_resol_mean 28.5714
_diffrn_detector_type 'Rigaku HG Saturn724+ (2x2 bin mode)'
_diffrn_measured_fraction_theta_full 0.995
_diffrn_measured_fraction_theta_max 0.987
_diffrn_measurement_details
;
scan:
    Number of images: 180
               Slice: -106.0000 - 74.0000
         Image width: 1.0000
            Exp time: 5.0000
       Rotation axis: Omega
               Omega: 0.0000
               Kappa: 0.0000
                 Phi: -120.0000
                 XTD: 44.8890
              2theta: -15.7684
scan:
    Number of images: 91
               Slice: -20.0000 - 71.0000
         Image width: 1.0000
            Exp time: 5.0000
       Rotation axis: Omega
               Omega: 0.0000
               Kappa: 72.0000
                 Phi: -180.0000
                 XTD: 44.8890
              2theta: -15.7684
scan:
    Number of images: 24
               Slice: -106.0000 - -82.0000
         Image width: 1.0000
            Exp time: 5.0000
       Rotation axis: Omega
               Omega: 0.0000
               Kappa: 0.0000
                 Phi: -90.0000
                 XTD: 44.8890
              2theta: -15.7684
;
_diffrn_measurement_device 'four-circle \k diffractometer'
_diffrn_measurement_device_type 'Rigaku AFC12 (Right)'
_diffrn_measurement_method 'profile data from \w-scans'
_diffrn_measurement_specimen_support 'MiTeGen MicroMesh'
_diffrn_orient_matrix_type d*Trek
_diffrn_orient_matrix_UB_11 0.082554
_diffrn_orient_matrix_UB_12 -0.002514
_diffrn_orient_matrix_UB_13 0.080439
_diffrn_orient_matrix_UB_21 -0.078034
_diffrn_orient_matrix_UB_22 0.001240
_diffrn_orient_matrix_UB_23 0.080125
_diffrn_orient_matrix_UB_31 -0.001018
_diffrn_orient_matrix_UB_32 -0.092745
_diffrn_orient_matrix_UB_33 0.000444
_diffrn_radiation_collimation 0.3
_diffrn_radiation_monochromator 'Confocal mirrors, HF Varimax'
_diffrn_radiation_probe x-ray
_diffrn_radiation_type MoK\a
_diffrn_radiation_wavelength 0.71075
_diffrn_reflns_av_R_equivalents 0.0329
_diffrn_reflns_av_unetI/netI 0.0256
_diffrn_reflns_laue_measured_fraction_full 0.995
_diffrn_reflns_laue_measured_fraction_max 0.987
_diffrn_reflns_limit_h_max 7
_diffrn_reflns_limit_h_min -11
_diffrn_reflns_limit_k_max 7
_diffrn_reflns_limit_k_min -11
_diffrn_reflns_limit_l_max 13
_diffrn_reflns_limit_l_min -13
_diffrn_reflns_number 5681
_diffrn_reflns_point_group_measured_fraction_full 0.995
_diffrn_reflns_point_group_measured_fraction_max 0.987
_diffrn_reflns_theta_full 25.242
_diffrn_reflns_theta_max 27.522
_diffrn_reflns_theta_min 2.348
_diffrn_source 'Rotating Anode'
_diffrn_source_current 55.0
_diffrn_source_power 2.475
_diffrn_source_target Mo
_diffrn_source_type 'Rotating Anode'
_diffrn_source_voltage 45.0
_exptl_absorpt_coefficient_mu 0.417
_exptl_absorpt_correction_T_max 1.000
_exptl_absorpt_correction_T_min 0.745
_exptl_absorpt_correction_type multi-scan
_exptl_absorpt_process_details 'CrystalClear-SM Expert 2.1 b31 (Rigaku, 2014)'
_exptl_crystal_colour colourless
_exptl_crystal_colour_primary colourless
_exptl_crystal_density_diffrn 1.482
_exptl_crystal_description block
_exptl_crystal_F_000 384
_exptl_crystal_size_max 0.14
_exptl_crystal_size_mid 0.14
_exptl_crystal_size_min 0.1
_refine_diff_density_max 0.328
_refine_diff_density_min -0.265
_refine_diff_density_rms 0.048
_refine_ls_extinction_method none
_refine_ls_goodness_of_fit_ref 1.070
_refine_ls_hydrogen_treatment constr
_refine_ls_matrix_type full
_refine_ls_number_parameters 111
_refine_ls_number_reflns 1901
_refine_ls_number_restraints 0
_refine_ls_restrained_S_all 1.070
_refine_ls_R_factor_all 0.0366
_refine_ls_R_factor_gt 0.0328
_refine_ls_shift/su_max 0.000
_refine_ls_shift/su_mean 0.000
_refine_ls_structure_factor_coef Fsqd
_refine_ls_weighting_details 'w=1/[\s^2^(Fo^2^)+(0.0518P)^2^+0.1752P] where P=(Fo^2^+2Fc^2^)/3'
_refine_ls_weighting_scheme calc
_refine_ls_wR_factor_gt 0.0920
_refine_ls_wR_factor_ref 0.0942
_reflns_Friedel_coverage 0.000
_reflns_number_gt 1690
_reflns_number_total 1901
_reflns_threshold_expression 'I > 2\s(I)'
_cod_data_source_file ja5b05938_si_001.cif
_cod_data_source_block RS-3ClMA-3
_cod_depositor_comments 'Adding full bibliography for 4124298--4124305.cif.'
_cod_database_code 4124298
_shelx_space_group_comment
;
The symmetry employed for this shelxl refinement is uniquely defined
by the following loop, which should always be used as a source of
symmetry information in preference to the above space-group names.
They are only intended as comments.
;
_olex2_refinement_description
;
1. Fixed Uiso
 At 1.2 times of:
  All C(H) groups
 At 1.5 times of:
  All O(H) groups
2.a Ternary CH refined with riding coordinates:
 C17(H17)
2.b Aromatic/amide H refined with riding coordinates:
 C14(H14), C1(H1), C7(H7), C11(H11)
2.c Idealised tetrahedral OH refined as rotating group:
 O3(H3), O5(H5)
;

loop_
_space_group_symop_operation_xyz
'x, y, z'
'-x, y+1/2, -z+1/2'
'-x, -y, -z'
'x, -y-1/2, z-1/2'

loop_
_atom_site_label
_atom_site_type_symbol
_atom_site_fract_x
_atom_site_fract_y
_atom_site_fract_z
_atom_site_U_iso_or_equiv
_atom_site_adp_type
_atom_site_occupancy
_atom_site_site_symmetry_order
_atom_site_calc_flag
_atom_site_refinement_flags_posn
Cl3 Cl 0.30727(4) 0.32003(4) 0.49307(4) 0.04283(15) Uani 1 1 d .
O3 O 0.92118(12) 0.36071(11) 0.64813(8) 0.0268(2) Uani 1 1 d .
H3 H 0.9609 0.4225 0.5994 0.040 Uiso 1 1 calc GR
O5 O 0.91393(11) 0.11605(10) 0.38621(8) 0.0243(2) Uani 1 1 d .
H5 H 0.9245 0.1317 0.3100 0.037 Uiso 1 1 calc GR
O8 O 0.95351(10) 0.36357(10) 0.40081(8) 0.0233(2) Uani 1 1 d .
C14 C 0.68978(16) 0.05445(16) 0.67560(12) 0.0282(3) Uani 1 1 d .
H14 H 0.7702 -0.0022 0.7139 0.034 Uiso 1 1 calc R
C1 C 0.53654(18) 0.01452(18) 0.69283(13) 0.0351(3) Uani 1 1 d .
H1 H 0.5128 -0.0695 0.7430 0.042 Uiso 1 1 calc R
C3 C 0.72506(15) 0.17742(14) 0.60226(11) 0.0212(3) Uani 1 1 d .
C7 C 0.41850(16) 0.09602(17) 0.63767(13) 0.0318(3) Uani 1 1 d .
H7 H 0.3139 0.0690 0.6497 0.038 Uiso 1 1 calc R
C11 C 0.60682(15) 0.25998(14) 0.54615(12) 0.0249(3) Uani 1 1 d .
H11 H 0.6298 0.3441 0.4959 0.030 Uiso 1 1 calc R
C17 C 0.89158(15) 0.22428(14) 0.58425(11) 0.0208(3) Uani 1 1 d .
H17 H 0.9611 0.1449 0.6190 0.025 Uiso 1 1 calc R
C23 C 0.45556(16) 0.21766(15) 0.56464(13) 0.0280(3) Uani 1 1 d .
C27 C 0.92404(14) 0.24375(14) 0.44686(11) 0.0194(2) Uani 1 1 d .

loop_
_atom_site_aniso_label
_atom_site_aniso_U_11
_atom_site_aniso_U_22
_atom_site_aniso_U_33
_atom_site_aniso_U_23
_atom_site_aniso_U_13
_atom_site_aniso_U_12
Cl3 0.0263(2) 0.0350(2) 0.0670(3) -0.00018(17) -0.00325(17) 0.00395(14)
O3 0.0405(6) 0.0239(5) 0.0160(4) -0.0010(3) 0.0023(4) -0.0122(4)
O5 0.0366(5) 0.0210(5) 0.0154(4) -0.0002(3) 0.0017(4) -0.0026(4)
O8 0.0290(5) 0.0219(4) 0.0190(4) 0.0023(3) 0.0000(3) -0.0027(4)
C14 0.0342(7) 0.0291(7) 0.0213(6) 0.0045(5) -0.0026(5) -0.0070(6)
C1 0.0414(8) 0.0379(8) 0.0259(7) 0.0068(6) 0.0018(6) -0.0160(7)
C3 0.0266(6) 0.0217(6) 0.0154(5) -0.0033(4) 0.0008(4) -0.0033(5)
C7 0.0297(7) 0.0363(8) 0.0297(7) -0.0062(6) 0.0060(5) -0.0105(6)
C11 0.0287(7) 0.0208(6) 0.0252(6) -0.0018(5) 0.0022(5) -0.0014(5)
C17 0.0269(6) 0.0191(6) 0.0166(6) 0.0009(4) -0.0009(4) -0.0029(5)
C23 0.0273(7) 0.0257(6) 0.0309(7) -0.0072(5) 0.0009(5) 0.0007(5)
C27 0.0190(5) 0.0218(6) 0.0173(6) -0.0002(4) -0.0016(4) -0.0007(4)

loop_
_atom_type_symbol
_atom_type_description
_atom_type_scat_dispersion_real
_atom_type_scat_dispersion_imag
_atom_type_scat_source
C C 0.0033 0.0016 'International Tables Vol C Tables 4.2.6.8 and 6.1.1.4'
H H 0.0000 0.0000 'International Tables Vol C Tables 4.2.6.8 and 6.1.1.4'
Cl Cl 0.1484 0.1585 'International Tables Vol C Tables 4.2.6.8 and 6.1.1.4'
O O 0.0106 0.0060 'International Tables Vol C Tables 4.2.6.8 and 6.1.1.4'

loop_
_geom_angle_atom_site_label_1
_geom_angle_atom_site_label_2
_geom_angle_atom_site_label_3
_geom_angle
C17 O3 H3 109.5
C27 O5 H5 109.5
C1 C14 H14 120.1
C3 C14 H14 120.1
C3 C14 C1 119.89(14)
C14 C1 H1 119.7
C7 C1 C14 120.62(13)
C7 C1 H1 119.7
C14 C3 C11 119.86(12)
C14 C3 C17 120.62(12)
C11 C3 C17 119.52(11)
C1 C7 H7 120.6
C1 C7 C23 118.77(13)
C23 C7 H7 120.6
C3 C11 H11 120.5
C23 C11 C3 119.05(12)
C23 C11 H11 120.5
O3 C17 C3 109.79(10)
O3 C17 H17 109.0
O3 C17 C27 109.78(10)
C3 C17 H17 109.0
C3 C17 C27 110.36(10)
C27 C17 H17 109.0
C7 C23 Cl3 119.10(11)
C11 C23 Cl3 119.08(11)
C11 C23 C7 121.82(13)
O5 C27 C17 111.84(10)
O8 C27 O5 125.17(11)
O8 C27 C17 122.99(11)

loop_
_geom_bond_atom_site_label_1
_geom_bond_atom_site_label_2
_geom_bond_distance
Cl3 C23 1.7475(15)
O3 H3 0.8400
O3 C17 1.4220(15)
O5 H5 0.8400
O5 C27 1.3179(15)
O8 C27 1.2099(15)
C14 H14 0.9500
C14 C1 1.392(2)
C14 C3 1.3915(18)
C1 H1 0.9500
C1 C7 1.383(2)
C3 C11 1.3934(19)
C3 C17 1.5197(17)
C7 H7 0.9500
C7 C23 1.384(2)
C11 H11 0.9500
C11 C23 1.3834(19)
C17 H17 1.0000
C17 C27 1.5227(16)

loop_
_geom_torsion_atom_site_label_1
_geom_torsion_atom_site_label_2
_geom_torsion_atom_site_label_3
_geom_torsion_atom_site_label_4
_geom_torsion
O3 C17 C27 O5 173.29(10)
O3 C17 C27 O8 -7.53(17)
C14 C1 C7 C23 0.2(2)
C14 C3 C11 C23 -0.01(19)
C14 C3 C17 O3 -109.45(13)
C14 C3 C17 C27 129.41(12)
C1 C14 C3 C11 -0.1(2)
C1 C14 C3 C17 178.92(12)
C1 C7 C23 Cl3 179.26(11)
C1 C7 C23 C11 -0.4(2)
C3 C14 C1 C7 0.0(2)
C3 C11 C23 Cl3 -179.38(10)
C3 C11 C23 C7 0.3(2)
C3 C17 C27 O5 -65.56(13)
C3 C17 C27 O8 113.62(13)
C11 C3 C17 O3 69.59(14)
C11 C3 C17 C27 -51.55(15)
C17 C3 C11 C23 -179.06(11)
